data_7208656
loop_
_publ_author_name
'Nowicki, Waldemar'
'Olejniczak, Anna'
'Andrzejewski, Micha\/l'
'Katrusiak, Andrzej'

_publ_section_title
;
 Reverse sequence of transitions in prototypic relaxor
 1,4-diazabicyclo[2.2.2]octane
;
_journal_issue 20
_journal_name_full CrystEngComm
_journal_page_first 6428
_journal_paper_doi 10.1039/c2ce25359c
_journal_volume 14
_journal_year 2012
_chemical_formula_moiety 'C6 H13 N2, Br'
_chemical_formula_sum 'C6 H13 Br N2'
_chemical_formula_weight 193.08
_chemical_name_systematic '1,4-diazabicyclo(2.2.2)octane hydrobromide'
_space_group_IT_number 29
_symmetry_cell_setting orthorhombic
_symmetry_space_group_name_Hall 'P 2c -2ac'
_symmetry_space_group_name_H-M 'P c a 21'
_cell_angle_alpha 90.00000
_cell_angle_beta 90.00000
_cell_angle_gamma 90.00000
_cell_formula_units_Z 8
_cell_length_a 12.1290(4)
_cell_length_b 12.7912(4)
_cell_length_c 11.0668(4)
_cell_measurement_temperature 478
_cell_volume 1716.95(10)
_computing_structure_refinement FULLPROF
_computing_structure_solution FOX
_diffrn_ambient_temperature 478
_diffrn_detector 'PSD detector system OBI'
_diffrn_detector_type 'IP technology = OBI'
_diffrn_measurement_device_type 'goniometer Huber'
_diffrn_radiation_monochromator 'Si(111) double crystal'
_diffrn_radiation_type synchrotron
_diffrn_radiation_wavelength 0.5385(1)
_exptl_absorpt_correction_type cylinder
_pd_char_colour white
_pd_instr_location 'beamline B2 HASYLAB DESY'
_pd_meas_2theta_range_inc 0.004001
_pd_meas_2theta_range_max 29.99600
_pd_meas_2theta_range_min 5.02400
_pd_meas_number_of_points 6244
_pd_meas_scan_method step
_pd_proc_2theta_range_inc 0.004001
_pd_proc_2theta_range_max 29.9981
_pd_proc_2theta_range_min 5.0261
_pd_proc_ls_pref_orient_corr ' ?'
_pd_proc_ls_prof_R_factor 1.0963
_pd_proc_ls_prof_wR_expected 0.8012
_pd_proc_ls_prof_wR_factor 1.4437
_pd_proc_wavelength 0.538501
_pd_spec_mounting '0.3 mm glass capillary'
_pd_spec_mount_mode transmission
_pd_spec_shape cylinder
_refine_ls_number_parameters 28
_refine_ls_number_reflns 932
_refine_ls_number_restraints 134
_refine_ls_R_I_factor 5.9364
_cod_data_source_file c2ce25359c.txt
_cod_data_source_block 1
_cod_depositor_comments
;
The following automatic conversions were performed:

'_symmetry_cell_setting' value 'Orthorhombic' changed to
'orthorhombic' according to
/home/saulius/struct/CIF-dictionaries/cif_core.dic dictionary named
'cif_core.dic' version 2.4.2 from 2011-04-26.

Automatic conversion script
Id: cif_fix_values 1891 2012-01-12 08:04:46Z andrius 
;
_cod_database_code 7208656
_pd_proc_ls_prof_cr_factor 16.7091
_pd_proc_ls_prof_cwr_factor 12.5845
_pd_proc_ls_prof_cwr_expected 6.9842
_pd_proc_ls_prof_chi2 3.2467
_pd_proc_ls_prof_echi2 3.2467

loop_
_symmetry_equiv_pos_as_xyz
x,y,z
-x+1/2,y,z+1/2
x+1/2,-y,z
-x,-y,z+1/2

loop_
_atom_site_label
_atom_site_fract_x
_atom_site_fract_y
_atom_site_fract_z
_atom_site_U_iso_or_equiv
_atom_site_occupancy
_atom_site_adp_type
_atom_site_type_symbol
N2 0.524632(17) 0.005112(17) 0.207512(17) 0.01703(10) 1.00000 Uiso N
C6 0.50773(2) -0.00196(2) 0.07553(2) 0.05832(8) 1.00000 Uiso C
H6a 0.51607 -0.07604 0.04639 0.07599 1.00000 Uiso H
H6b 0.42798 0.01305 0.05158 0.07599 1.00000 Uiso H
C5 0.580310(18) 0.066390(18) 0.000860(18) 0.05832(8) 1.00000 Uiso C
H5a 0.54139 0.11730 -0.04650 0.07599 1.00000 Uiso H
H5b 0.63274 0.02859 -0.04870 0.07599 1.00000 Uiso H
C4 0.500332(18) 0.111343(18) 0.243283(18) 0.05832(8) 1.00000 Uiso C
H4a 0.51033 0.11696 0.33167 0.07599 1.00000 Uiso H
H4b 0.42432 0.12949 0.22592 0.07599 1.00000 Uiso H
C3 0.578980(17) 0.187460(17) 0.175700(17) 0.05832(8) 1.00000 Uiso C
H3a 0.53287 0.23607 0.12857 0.07599 1.00000 Uiso H
H3b 0.62200 0.22682 0.23318 0.07599 1.00000 Uiso H
C2 0.637354(16) -0.025256(16) 0.226354(16) 0.05832(8) 1.00000 Uiso C
H2a 0.65315 -0.02028 0.31172 0.07599 1.00000 Uiso H
H2b 0.65407 -0.09343 0.19994 0.07599 1.00000 Uiso H
C1 0.721269(15) 0.057179(15) 0.166999(15) 0.05832(8) 1.00000 Uiso C
H1a 0.76250 0.08822 0.21883 0.07599 1.00000 Uiso H
H1b 0.76345 0.01379 0.11006 0.07599 1.00000 Uiso H
N1 0.652586(14) 0.128246(14) 0.090126(14) 0.01703(10) 1.00000 Uiso N
H1n 0.69850 0.17360 0.05116 0.07599 1.00000 Uiso H
Br1 0.734465(9) 0.304465(9) -0.098515(9) 0.025386(4) 1.00000 Uiso Br
N12 0.535495(15) 0.517435(15) 0.172135(15) 0.03247(10) 1.00000 Uiso N
C16 0.49804(2) 0.49418(2) 0.29321(2) 0.04132(8) 1.00000 Uiso C
H16a 0.42247 0.48805 0.30776 0.07599 1.00000 Uiso H
H16b 0.53670 0.43204 0.32512 0.07599 1.00000 Uiso H
C15 0.542160(16) 0.586340(16) 0.373930(16) 0.04132(8) 1.00000 Uiso C
H15a 0.48177 0.61901 0.41836 0.07599 1.00000 Uiso H
H15b 0.59411 0.56122 0.43269 0.07599 1.00000 Uiso H
C12 0.648228(14) 0.519828(14) 0.158028(14) 0.04132(8) 1.00000 Uiso C
H12a 0.68065 0.45702 0.18886 0.07599 1.00000 Uiso H
H12b 0.66956 0.52515 0.07084 0.07599 1.00000 Uiso H
C11 0.693725(15) 0.619445(15) 0.232505(15) 0.04132(8) 1.00000 Uiso C
H11a 0.72290 0.66693 0.17185 0.07599 1.00000 Uiso H
H11b 0.74714 0.59613 0.28417 0.07599 1.00000 Uiso H
C14 0.478907(18) 0.609217(18) 0.122367(18) 0.04132(8) 1.00000 Uiso C
H14a 0.40451 0.60791 0.11868 0.07599 1.00000 Uiso H
H14b 0.51057 0.62504 0.04528 0.07599 1.00000 Uiso H
C13 0.520342(16) 0.706842(16) 0.210702(16) 0.04132(8) 1.00000 Uiso C
H13a 0.45347 0.73175 0.24979 0.07599 1.00000 Uiso H
H13b 0.55012 0.75800 0.16118 0.07599 1.00000 Uiso H
N11 0.597892(13) 0.667612(13) 0.297422(13) 0.03247(10) 1.00000 Uiso N
H11n 0.62505 0.72217 0.34215 0.07599 1.00000 Uiso H
Br11 0.745774(9) 0.814854(9) 0.467914(9) 0.025386(4) 1.00000 Uiso Br

loop_
_atom_type_symbol
_atom_type_scat_Cromer_Mann_a1
_atom_type_scat_Cromer_Mann_b1
_atom_type_scat_Cromer_Mann_a2
_atom_type_scat_Cromer_Mann_b2
_atom_type_scat_Cromer_Mann_a3
_atom_type_scat_Cromer_Mann_b3
_atom_type_scat_Cromer_Mann_a4
_atom_type_scat_Cromer_Mann_b4
_atom_type_scat_Cromer_Mann_c
_atom_type_scat_dispersion_real
_atom_type_scat_dispersion_imag
_atom_type_scat_source
n 12.21260 0.00570 3.13220 9.89330 2.01250 28.99750 1.16630 0.58260 -11.52900 0.00100 0.00200 International_Tables_for_Crystallography_Vol.C(1991)_Tables_6.1.1.4_and_6.1.1.5
c 2.31000 20.84390 1.02000 10.20750 1.58860 0.56870 0.86500 51.65120 0.21560 0.00000 0.00100 International_Tables_for_Crystallography_Vol.C(1991)_Tables_6.1.1.4_and_6.1.1.5
h 0.49300 10.51090 0.32291 26.12570 0.14019 3.14236 0.04081 57.79970 0.00304 0.00000 0.00000 International_Tables_for_Crystallography_Vol.C(1991)_Tables_6.1.1.4_and_6.1.1.5
br 17.17890 2.17230 5.23580 16.57960 5.63770 0.26090 3.98510 41.43280 2.95570 0.09000 1.64300 International_Tables_for_Crystallography_Vol.C(1991)_Tables_6.1.1.4_and_6.1.1.5
